data_1551746
loop_
_publ_author_name
'MESFAR, Mouna'
'ABDELHEDI, Mohamed'
'HERNANDEZ, Olivier'
'DAMMAK, Mohamed'
'FERID, Mokhtar'

_publ_section_title
;
 Synthesis and Crystal Structure of LiCe(PO3)4
;
_journal_name_full 'X-ray Structure Analysis Online'
_journal_page_first 13
_journal_paper_doi 10.2116/xraystruct.27.13
_journal_volume 27
_journal_year 2011
_chemical_formula_moiety 'Ce1 Li1 O12 P4'
_chemical_formula_sum 'Ce Li O12 P4'
_chemical_formula_weight 462.95
_space_group_IT_number 15
_space_group_name_Hall '-C 2yc'
_space_group_name_H-M_alt 'C 1 2/c 1'
_symmetry_cell_setting monoclinic
_symmetry_space_group_name_Hall '-C 2yc'
_symmetry_space_group_name_H-M 'C 1 2/c 1'
_atom_sites_solution_hydrogens no
_atom_sites_solution_primary direct
_cell_angle_alpha 90
_cell_angle_beta 126.290(2)
_cell_angle_gamma 90
_cell_formula_units_Z 4
_cell_length_a 16.520(7)
_cell_length_b 7.088(4)
_cell_length_c 9.831(4)
_cell_measurement_reflns_used 0
_cell_measurement_temperature 298
_cell_measurement_theta_max 0
_cell_measurement_theta_min 0
_cell_volume 927.9(8)
_computing_cell_refinement 'USER DEFINED CELL REFINEMENT'
_computing_data_collection 'USER DEFINED DATA COLLECTION'
_computing_data_reduction 'USER DEFINED DATA REDUCTION'
_computing_molecular_graphics 'CAMERON (Watkin et al., 1996)'
_computing_publication_material 'CRYSTALS (Betteridge et al., 2003)'
_computing_structure_refinement 'CRYSTALS (Betteridge et al., 2003)'
_computing_structure_solution 'SHELXS 86 (Sheldrick, 1986)'
_diffrn_ambient_temperature 298
_diffrn_measured_fraction_theta_full 0.998
_diffrn_measured_fraction_theta_max 0.998
_diffrn_measurement_device_type 'Nonius Kappa CCD'
_diffrn_measurement_method '\f rotation scans with 2\%steps'
_diffrn_radiation_monochromator graphite
_diffrn_radiation_type 'Mo K\a'
_diffrn_radiation_wavelength 0.71073
_diffrn_reflns_av_R_equivalents 0.021
_diffrn_reflns_limit_h_max 25
_diffrn_reflns_limit_h_min -29
_diffrn_reflns_limit_k_max 12
_diffrn_reflns_limit_k_min -9
_diffrn_reflns_limit_l_max 17
_diffrn_reflns_limit_l_min -17
_diffrn_reflns_number 9336
_diffrn_reflns_theta_full 39.994
_diffrn_reflns_theta_max 39.994
_diffrn_reflns_theta_min 3.544
_exptl_absorpt_coefficient_mu 5.661
_exptl_absorpt_correction_T_max 0.54
_exptl_absorpt_correction_T_min 0.35
_exptl_absorpt_correction_type numerical
_exptl_absorpt_process_details 'MULABS in PLATON;Spek,1998'
_exptl_crystal_colour colourless
_exptl_crystal_density_diffrn 3.314
_exptl_crystal_density_method 'not measured'
_exptl_crystal_F_000 868
_exptl_crystal_size_max 0.350
_exptl_crystal_size_mid 0.310
_exptl_crystal_size_min 0.150
_refine_diff_density_max 0.54
_refine_diff_density_min -1.74
_refine_ls_extinction_method None
_refine_ls_goodness_of_fit_ref 1.0083
_refine_ls_hydrogen_treatment none
_refine_ls_matrix_type full
_refine_ls_number_parameters 83
_refine_ls_number_reflns 1704
_refine_ls_number_restraints 0
_refine_ls_R_factor_all 0.0114
_refine_ls_R_factor_gt 0.0114
_refine_ls_shift/su_max 0.0012181
_refine_ls_shift/su_mean 0.0001073
_refine_ls_structure_factor_coef F
_refine_ls_weighting_details
;
 Method, part 1, Chebychev polynomial, (Watkin, 1994, Prince, 1982) 
 [weight] = 1.0/[A~0~*T~0~(x)+A~1~*T~1~(x) ... +A~n-1~]*T~n-1~(x)] 
 where A~i~ are the Chebychev coefficients listed below and x= Fcalc/Fmax 
 Method = Robust Weighting (Prince, 1982) 
 W = [weight] * [1-(deltaF/6*sigmaF)^2^]^2^ 
 A~i~ are: 
 0.724 -0.292 0.483 
;
_refine_ls_weighting_scheme calc
_refine_ls_wR_factor_all 0.0126
_refine_ls_wR_factor_gt 0.0126
_refine_ls_wR_factor_ref 0.0126
_reflns_limit_h_max 24
_reflns_limit_h_min -29
_reflns_limit_k_max 12
_reflns_limit_k_min 0
_reflns_limit_l_max 17
_reflns_limit_l_min 0
_reflns_number_gt 1704
_reflns_number_total 2875
_reflns_threshold_expression I>2.0\s(I)
_oxford_refine_ls_r_factor_ref 0.0114
_oxford_refine_ls_scale 0.3285(2)
_oxford_reflns_number_all 1704
_oxford_reflns_threshold_expression_ref I>3.0\s(I)
_cod_data_source_file 27_13_1.cif
_cod_data_source_block 1
_cod_depositor_comments
;
The following automatic conversions were performed:

'_exptl_absorpt_correction_type' value 'Numerical' changed to
'numerical' according to
/home/andrius/struct/COD-crude-data/automatic-downloads/current/J-STAGE/lib/dictionaries/cif_core.dic
dictionary named 'cif_core.dic' version 2.4.2 from 2011-04-26.

'_symmetry_cell_setting' value 'Monoclinic' changed to 'monoclinic'
according to
/home/andrius/struct/COD-crude-data/automatic-downloads/current/J-STAGE/lib/dictionaries/cif_core.dic
dictionary named 'cif_core.dic' version 2.4.2 from 2011-04-26.

Automatic conversion script
Id: cif_fix_values 6524 2018-11-02 12:15:13Z antanas 
;
_cod_original_cell_volume 927.8(8)
_cod_original_sg_symbol_H-M 'C 1 2/c 1 '
_cod_original_formula_sum 'Ce1 Li1 O12 P4'
_cod_database_code 1551746

loop_
_symmetry_equiv_pos_as_xyz
x,y,z
-x,-y,-z
x+1/2,y+1/2,z
-x+1/2,-y+1/2,-z
-x,y,-z+1/2
x,-y,z+1/2
-x+1/2,y+1/2,-z+1/2
x+1/2,-y+1/2,z+1/2

loop_
_atom_site_label
_atom_site_type_symbol
_atom_site_fract_x
_atom_site_fract_y
_atom_site_fract_z
_atom_site_U_iso_or_equiv
_atom_site_occupancy
_atom_site_adp_type
_atom_site_refinement_flags_posn
_atom_site_refinement_flags_adp
Ce1 Ce 0.5000 0.802001(14) 0.2500 0.0067 1.0000 Uani S T
Li1 Li 0.5000 0.2999(6) 0.2500 0.0144 1.0000 Uani S T
P1 P 0.64984(2) 1.16158(4) 0.59674(4) 0.0070 1.0000 Uani . .
P2 P 0.63907(2) 0.55888(4) 0.66520(3) 0.0066 1.0000 Uani . .
O1 O 0.57571(7) 1.10242(13) 0.41741(11) 0.0116 1.0000 Uani . .
O2 O 0.63084(8) 1.11532(14) 0.72277(13) 0.0126 1.0000 Uani . .
O3 O 0.74337(6) 0.58953(14) 0.84547(11) 0.0109 1.0000 Uani . .
O4 O 0.66155(8) 0.38454(13) 0.59045(12) 0.0116 1.0000 Uani . .
O5 O 0.61486(7) 0.72116(12) 0.55133(11) 0.0122 1.0000 Uani . .
O6 O 0.56599(6) 0.50640(13) 0.70192(12) 0.0104 1.0000 Uani . .

loop_
_atom_site_aniso_label
_atom_site_aniso_U_11
_atom_site_aniso_U_22
_atom_site_aniso_U_33
_atom_site_aniso_U_23
_atom_site_aniso_U_13
_atom_site_aniso_U_12
Ce1 0.00708(3) 0.00633(3) 0.00672(3) 0.0000 0.00417(2) 0.0000
Li1 0.0170(14) 0.0111(12) 0.0167(13) 0.0000 0.0109(12) 0.0000
P1 0.00603(10) 0.00735(11) 0.00664(10) -0.00058(7) 0.00327(9) 0.00040(7)
P2 0.00621(10) 0.00615(10) 0.00682(10) -0.00022(7) 0.00345(9) -0.00057(7)
O1 0.0097(3) 0.0102(3) 0.0077(3) -0.0016(2) 0.0012(3) -0.0003(2)
O2 0.0148(4) 0.0141(4) 0.0146(3) 0.0026(3) 0.0119(3) 0.0023(3)
O3 0.0069(3) 0.0156(3) 0.0083(3) -0.0003(3) 0.0035(3) -0.0028(2)
O4 0.0171(4) 0.0069(3) 0.0153(4) -0.0018(2) 0.0122(3) -0.0010(3)
O5 0.0144(3) 0.0084(4) 0.0098(3) 0.0028(2) 0.0049(3) 0.0005(2)
O6 0.0086(3) 0.0107(3) 0.0144(3) -0.0013(2) 0.0081(3) -0.0016(2)

loop_
_atom_type_symbol
_atom_type_scat_dispersion_real
_atom_type_scat_dispersion_imag
_atom_type_scat_Cromer_Mann_a1
_atom_type_scat_Cromer_Mann_b1
_atom_type_scat_Cromer_Mann_a2
_atom_type_scat_Cromer_Mann_b2
_atom_type_scat_Cromer_Mann_a3
_atom_type_scat_Cromer_Mann_b3
_atom_type_scat_Cromer_Mann_a4
_atom_type_scat_Cromer_Mann_b4
_atom_type_scat_Cromer_Mann_c
_atom_type_scat_source
Li -0.0003 0.0001 1.1282 3.9546 0.7508 1.0524 0.6175 85.3905 0.4653 168.2610 0.0377 'International Tables Vol C 4.2.6.8 and 6.1.1.4'
Ce -0.2486 2.6331 21.1671 2.8122 19.7695 0.2268 11.8513 17.6083 3.3305 127.1130 1.8626 'International Tables Vol C 4.2.6.8 and 6.1.1.4'
P 0.1023 0.0942 6.4345 1.9067 4.1791 27.1570 1.7800 0.5260 1.4908 68.1645 1.1149 'International Tables Vol C 4.2.6.8 and 6.1.1.4'
O 0.0106 0.0060 3.0485 13.2771 2.2868 5.7011 1.5463 0.3239 0.8670 32.9089 0.2508 'International Tables Vol C 4.2.6.8 and 6.1.1.4'

loop_
_geom_angle_atom_site_label_1
_geom_angle_site_symmetry_1
_geom_angle_atom_site_label_2
_geom_angle_atom_site_label_3
_geom_angle_site_symmetry_3
_geom_angle
_geom_angle_publ_flag
O6 2_666 Ce1 O6 6_564 66.09(5) yes
O6 2_666 Ce1 O1 5_655 136.59(4) yes
O6 6_564 Ce1 O1 5_655 133.47(4) yes
O6 2_666 Ce1 O5 5_655 85.17(3) yes
O6 6_564 Ce1 O5 5_655 72.16(4) yes
O1 5_655 Ce1 O5 5_655 71.33(5) yes
O6 2_666 Ce1 O2 2_676 71.58(5) yes
O6 6_564 Ce1 O2 2_676 136.46(4) yes
O1 5_655 Ce1 O2 2_676 74.67(4) yes
O5 5_655 Ce1 O2 2_676 95.02(3) yes
O6 2_666 Ce1 O2 6_574 136.46(4) yes
O6 6_564 Ce1 O2 6_574 71.58(5) yes
O1 5_655 Ce1 O2 6_574 81.53(4) yes
O5 5_655 Ce1 O2 6_574 91.50(6) yes
O2 2_676 Ce1 O2 6_574 151.76(5) yes
O6 2_666 Ce1 P1 2_676 61.18(4) yes
O6 6_564 Ce1 P1 2_676 127.06(3) yes
O1 5_655 Ce1 P1 2_676 90.83(4) yes
O5 5_655 Ce1 P1 2_676 106.88(3) yes
O2 2_676 Ce1 P1 2_676 17.46(2) yes
O6 2_666 Ce1 P1 6_574 127.06(3) yes
O6 6_564 Ce1 P1 6_574 61.18(4) yes
O1 5_655 Ce1 P1 6_574 82.20(3) yes
O5 5_655 Ce1 P1 6_574 75.12(3) yes
O2 2_676 Ce1 P1 6_574 156.76(3) yes
O6 2_666 Ce1 O1 . 133.47(4) yes
O6 6_564 Ce1 O1 . 136.59(4) yes
O1 5_655 Ce1 O1 . 64.95(5) yes
O5 5_655 Ce1 O1 . 135.49(3) yes
O2 2_676 Ce1 O1 . 81.53(6) yes
O6 2_666 Ce1 O5 . 72.16(4) yes
O6 6_564 Ce1 O5 . 85.17(3) yes
O1 5_655 Ce1 O5 . 135.49(3) yes
O5 5_655 Ce1 O5 . 153.06(5) yes
O2 2_676 Ce1 O5 . 91.50(3) yes
O2 6_574 Ce1 P1 2_676 156.76(3) yes
O2 6_574 Ce1 P1 6_574 17.46(2) yes
P1 2_676 Ce1 P1 6_574 171.751(11) yes
O2 6_574 Ce1 O1 . 74.67(4) yes
P1 2_676 Ce1 O1 . 82.20(4) yes
P1 6_574 Ce1 O1 . 90.83(4) yes
O2 6_574 Ce1 O5 . 95.02(6) yes
P1 2_676 Ce1 O5 . 75.12(5) yes
P1 6_574 Ce1 O5 . 106.88(5) yes
O1 . Ce1 O5 . 71.33(5) yes
O4 1_565 P1 O3 7_656 101.43(5) yes
O4 1_565 P1 Ce1 6_575 94.27(6) yes
O3 7_656 P1 Ce1 6_575 140.45(4) yes
O4 1_565 P1 O1 . 105.40(5) yes
O3 7_656 P1 O1 . 107.10(5) yes
Ce1 6_575 P1 O1 . 103.21(6) yes
O4 1_565 P1 O2 . 109.95(6) yes
O3 7_656 P1 O2 . 111.74(6) yes
Ce1 6_575 P1 O2 . 29.06(4) yes
O1 . P1 O2 . 119.54(7) yes
O3 . P2 O4 . 103.02(6) yes
O3 . P2 O5 . 111.35(6) yes
O4 . P2 O5 . 106.61(6) yes
O3 . P2 O6 . 105.12(7) yes
O4 . P2 O6 . 111.14(7) yes
O5 . P2 O6 . 118.57(6) yes
Ce1 . O1 P1 . 138.65(6) yes
Ce1 2_676 O2 P1 . 133.48(6) yes
P2 . O3 P1 7_646 133.16(7) yes
P1 1_545 O4 P2 . 133.16(7) yes
Ce1 . O5 P2 . 139.44(6) yes
Ce1 2_666 O6 P2 . 137.32(6) yes

loop_
_geom_bond_atom_site_label_1
_geom_bond_atom_site_label_2
_geom_bond_site_symmetry_2
_geom_bond_distance
_geom_bond_publ_flag
Ce1 O6 2_666 2.6076(14) yes
Ce1 O6 6_564 2.6076(14) yes
Ce1 O1 5_655 2.5239(14) yes
Ce1 O5 5_655 2.4599(13) yes
Ce1 O2 2_676 2.4024(13) yes
Ce1 O2 6_574 2.4023(13) yes
Ce1 P1 2_676 3.5888(11) yes
Ce1 P1 6_574 3.5888(11) yes
Ce1 O1 . 2.5239(14) yes
Ce1 O5 . 2.4599(13) yes
Ce1 Li1 1_565 3.529(4) yes
Ce1 Li1 . 3.559(4) yes
Li1 O1 5_645 1.948(3) yes
Li1 O1 1_545 1.948(3) yes
Li1 O6 2_666 1.977(3) yes
Li1 O6 6_564 1.977(3) yes
P1 O4 1_565 1.5977(13) yes
P1 O3 7_656 1.5840(11) yes
P1 O1 . 1.4928(10) yes
P1 O2 . 1.4839(11) yes
P2 O3 . 1.5945(10) yes
P2 O4 . 1.5900(11) yes
P2 O5 . 1.4853(11) yes
P2 O6 . 1.4973(10) yes
